data_1548596
loop_
_publ_author_name
'Auerhammer, Dominic'
'Arrowsmith, Merle'
'Dewhurst, Rian D.'
'Kupfer, Thomas'
'B\"ohnke, Julian'
'Braunschweig, Holger'

_publ_section_title
;
 Closely related yet different: a borylene and its dimer are
 non-interconvertible but connected through reactivity.
;
_journal_issue 8
_journal_name_full 'Chemical science'
_journal_page_first 2252
_journal_page_last 2260
_journal_paper_doi 10.1039/c7sc04789d
_journal_volume 9
_journal_year 2018
_chemical_formula_moiety 'C42 H62 B2 N4 Se3, 2 (C4 H8 O)'
_chemical_formula_sum 'C50 H78 B2 N4 O2 Se3'
_chemical_formula_weight 1025.66
_chemical_properties_physical Air-sensitive,Moisture-sensitive,Heat-sensitive
_space_group_crystal_system monoclinic
_space_group_IT_number 15
_space_group_name_Hall '-C 2yc'
_space_group_name_H-M_alt 'C 1 2/c 1'
_symmetry_space_group_name_Hall '-C 2yc'
_symmetry_space_group_name_H-M 'C 1 2/c 1'
_atom_sites_solution_hydrogens geom
_audit_creation_method SHELXL-2014/7
_audit_update_record
;
2017-10-27 deposited with the CCDC.
2018-01-04 downloaded from the CCDC.
;
_cell_angle_alpha 90
_cell_angle_beta 103.042(5)
_cell_angle_gamma 90
_cell_formula_units_Z 4
_cell_length_a 16.059(3)
_cell_length_b 17.563(3)
_cell_length_c 17.928(3)
_cell_measurement_reflns_used 3311
_cell_measurement_temperature 100(2)
_cell_measurement_theta_max 23.98
_cell_measurement_theta_min 2.25
_cell_volume 4926.1(15)
_computing_cell_refinement 'Saint+ ver. 7.68A (Bruker AXS)'
_computing_data_collection 'APEX2 ver. 2014.9 (Bruker AXS)'
_computing_data_reduction 'Saint+ ver. 7.68A (Bruker AXS)'
_computing_molecular_graphics 'ShelXLe (Huebschle et all, 2011)'
_computing_publication_material 'SHELXL-2014/6 (Sheldrick, 2014) '
_computing_structure_refinement 'SHELXL-2014/7 (Sheldrick, 2014)'
_computing_structure_solution 'SHELXT 2014/4 (Sheldrick, 2014)'
_diffrn_ambient_temperature 100(2)
_diffrn_detector_area_resol_mean 3888
_diffrn_measured_fraction_theta_full 1.000
_diffrn_measured_fraction_theta_max 1.000
_diffrn_measurement_device_type 'Bruker Apex II'
_diffrn_measurement_method '\f and \w scans'
_diffrn_radiation_type MoK\a
_diffrn_radiation_wavelength 0.71073
_diffrn_reflns_av_R_equivalents 0.1333
_diffrn_reflns_av_unetI/netI 0.0973
_diffrn_reflns_Laue_measured_fraction_full 1.000
_diffrn_reflns_Laue_measured_fraction_max 1.000
_diffrn_reflns_limit_h_max 20
_diffrn_reflns_limit_h_min -20
_diffrn_reflns_limit_k_max 22
_diffrn_reflns_limit_k_min -19
_diffrn_reflns_limit_l_max 22
_diffrn_reflns_limit_l_min -14
_diffrn_reflns_number 37199
_diffrn_reflns_point_group_measured_fraction_full 1.000
_diffrn_reflns_point_group_measured_fraction_max 1.000
_diffrn_reflns_theta_full 26.000
_diffrn_reflns_theta_max 27.100
_diffrn_reflns_theta_min 1.743
_diffrn_source 'rotating-anode X-ray tube or sealed X-ray tube'
_exptl_absorpt_coefficient_mu 2.282
_exptl_absorpt_correction_T_max 0.7455
_exptl_absorpt_correction_T_min 0.5834
_exptl_absorpt_correction_type multi-scan
_exptl_absorpt_process_details 'Sadabs 2014/4 (Bruker 2014)'
_exptl_crystal_colour yellow
_exptl_crystal_density_diffrn 1.383
_exptl_crystal_description plate
_exptl_crystal_F_000 2136
_exptl_crystal_size_max 0.078
_exptl_crystal_size_mid 0.043
_exptl_crystal_size_min 0.035
_refine_diff_density_max 1.575
_refine_diff_density_min -1.112
_refine_diff_density_rms 0.133
_refine_ls_extinction_method none
_refine_ls_goodness_of_fit_ref 1.073
_refine_ls_hydrogen_treatment constr
_refine_ls_matrix_type full
_refine_ls_number_parameters 284
_refine_ls_number_reflns 5443
_refine_ls_number_restraints 18
_refine_ls_restrained_S_all 1.074
_refine_ls_R_factor_all 0.1018
_refine_ls_R_factor_gt 0.0574
_refine_ls_shift/su_max 0.001
_refine_ls_shift/su_mean 0.000
_refine_ls_structure_factor_coef Fsqd
_refine_ls_weighting_details 'w=1/[\s^2^(Fo^2^)+(0.0231P)^2^+17.1985P] where P=(Fo^2^+2Fc^2^)/3'
_refine_ls_weighting_scheme calc
_refine_ls_wR_factor_gt 0.0891
_refine_ls_wR_factor_ref 0.1007
_reflns_Friedel_coverage 0.000
_reflns_number_gt 3822
_reflns_number_total 5443
_reflns_threshold_expression 'I > 2\s(I)'
_cod_data_source_file c7sc04789d2.cif
_cod_data_source_block final_a
_cod_depositor_comments 'Adding full bibliography for 1548594--1548603.cif.'
_cod_original_cell_volume 4926.3(15)
_cod_database_code 1548596
_shelx_shelxl_version_number 2014/7
_shelx_space_group_comment
;
The symmetry employed for this shelxl refinement is uniquely defined
by the following loop, which should always be used as a source of
symmetry information in preference to the above space-group names.
They are only intended as comments.
;
_shelx_estimated_absorpt_t_min 0.842
_shelx_estimated_absorpt_t_max 0.924
_exptl_absorpt_special_details
;The crystal was immersed in a film of perfluoropolyether oil, 
mounted on a a glass fiber and transferred to stream of cold nitrogen.
;

loop_
_space_group_symop_operation_xyz
'x, y, z'
'-x, y, -z+1/2'
'x+1/2, y+1/2, z'
'-x+1/2, y+1/2, -z+1/2'
'-x, -y, -z'
'x, -y, z-1/2'
'-x+1/2, -y+1/2, -z'
'x+1/2, -y+1/2, z-1/2'

loop_
_atom_site_label
_atom_site_type_symbol
_atom_site_fract_x
_atom_site_fract_y
_atom_site_fract_z
_atom_site_U_iso_or_equiv
_atom_site_adp_type
_atom_site_occupancy
_atom_site_site_symmetry_order
_atom_site_calc_flag
_atom_site_refinement_flags_posn
_atom_site_refinement_flags_adp
_atom_site_refinement_flags_occupancy
Se1 Se 0.44019(3) 0.63545(2) 0.27663(2) 0.01026(11) Uani 1 1 d . . .
Se2 Se 0.5000 0.45416(3) 0.2500 0.00867(14) Uani 1 2 d S T P
O1 O 0.40300(19) 0.17930(16) 0.56587(17) 0.0190(7) Uani 1 1 d . . .
N1 N 0.2601(2) 0.45895(18) 0.24323(18) 0.0069(7) Uani 1 1 d . . .
N2 N 0.3511(2) 0.55079(19) 0.0762(2) 0.0128(7) Uani 1 1 d . U .
C1 C 0.3307(2) 0.4939(2) 0.2751(2) 0.0081(6) Uani 1 1 d . U .
C2 C 0.2130(3) 0.4210(2) 0.2993(2) 0.0095(9) Uani 1 1 d . . .
C3 C 0.1928(3) 0.3385(2) 0.2777(2) 0.0147(10) Uani 1 1 d . . .
H3A H 0.1661 0.3146 0.3158 0.022 Uiso 1 1 calc R U .
H3B H 0.2458 0.3115 0.2761 0.022 Uiso 1 1 calc R U .
H3C H 0.1535 0.3361 0.2272 0.022 Uiso 1 1 calc R U .
C4 C 0.1291(3) 0.4612(2) 0.3001(2) 0.0146(9) Uani 1 1 d . . .
H4A H 0.1009 0.4354 0.3362 0.022 Uiso 1 1 calc R U .
H4B H 0.0918 0.4597 0.2487 0.022 Uiso 1 1 calc R U .
H4C H 0.1407 0.5143 0.3160 0.022 Uiso 1 1 calc R U .
C5 C 0.2799(3) 0.4283(2) 0.3734(2) 0.0114(9) Uani 1 1 d . . .
H5A H 0.3119 0.3800 0.3852 0.014 Uiso 1 1 calc R U .
H5B H 0.2524 0.4403 0.4163 0.014 Uiso 1 1 calc R U .
C6 C 0.3405(3) 0.4930(2) 0.3624(2) 0.0089(9) Uani 1 1 d . . .
C7 C 0.3085(3) 0.5703(2) 0.3857(2) 0.0151(10) Uani 1 1 d . . .
H7A H 0.3037 0.5680 0.4392 0.023 Uiso 1 1 calc R U .
H7B H 0.2524 0.5817 0.3528 0.023 Uiso 1 1 calc R U .
H7C H 0.3491 0.6103 0.3800 0.023 Uiso 1 1 calc R U .
C8 C 0.4293(3) 0.4801(2) 0.4113(2) 0.0137(9) Uani 1 1 d . . .
H8A H 0.4272 0.4803 0.4655 0.021 Uiso 1 1 calc R U .
H8B H 0.4673 0.5209 0.4017 0.021 Uiso 1 1 calc R U .
H8C H 0.4510 0.4309 0.3982 0.021 Uiso 1 1 calc R U .
C9 C 0.2215(2) 0.4560(2) 0.1614(2) 0.0079(8) Uani 1 1 d . . .
C10 C 0.1663(3) 0.5151(2) 0.1289(2) 0.0100(9) Uani 1 1 d . . .
C11 C 0.1519(3) 0.5876(2) 0.1705(2) 0.0117(9) Uani 1 1 d . . .
H11 H 0.1786 0.5808 0.2261 0.014 Uiso 1 1 calc R U .
C12 C 0.1940(3) 0.6561(2) 0.1414(3) 0.0174(10) Uani 1 1 d . . .
H12A H 0.1769 0.7028 0.1639 0.026 Uiso 1 1 calc R U .
H12B H 0.1757 0.6587 0.0855 0.026 Uiso 1 1 calc R U .
H12C H 0.2563 0.6506 0.1562 0.026 Uiso 1 1 calc R U .
C13 C 0.0565(3) 0.6046(2) 0.1624(3) 0.0182(10) Uani 1 1 d . . .
H13A H 0.0500 0.6468 0.1965 0.027 Uiso 1 1 calc R U .
H13B H 0.0279 0.5592 0.1763 0.027 Uiso 1 1 calc R U .
H13C H 0.0308 0.6187 0.1093 0.027 Uiso 1 1 calc R U .
C14 C 0.1271(3) 0.5091(2) 0.0517(2) 0.0144(10) Uani 1 1 d . . .
H14 H 0.0899 0.5485 0.0279 0.017 Uiso 1 1 calc R U .
C15 C 0.1410(3) 0.4475(2) 0.0091(2) 0.0163(10) Uani 1 1 d . . .
H15 H 0.1116 0.4437 -0.0431 0.020 Uiso 1 1 calc R U .
C16 C 0.2405(3) 0.3942(2) 0.1179(2) 0.0109(9) Uani 1 1 d . . .
C17 C 0.1971(3) 0.3913(2) 0.0415(2) 0.0141(10) Uani 1 1 d . . .
H17 H 0.2065 0.3494 0.0109 0.017 Uiso 1 1 calc R U .
C18 C 0.3100(3) 0.3351(2) 0.1457(2) 0.0105(9) Uani 1 1 d . . .
H18 H 0.3371 0.3461 0.2005 0.013 Uiso 1 1 calc R U .
C19 C 0.3787(3) 0.3412(2) 0.0994(2) 0.0164(10) Uani 1 1 d . . .
H19A H 0.4278 0.3095 0.1231 0.025 Uiso 1 1 calc R U .
H19B H 0.3970 0.3944 0.0985 0.025 Uiso 1 1 calc R U .
H19C H 0.3554 0.3237 0.0470 0.025 Uiso 1 1 calc R U .
C20 C 0.2757(3) 0.2531(2) 0.1403(3) 0.0177(10) Uani 1 1 d . . .
H20A H 0.3231 0.2176 0.1585 0.026 Uiso 1 1 calc R U .
H20B H 0.2485 0.2413 0.0869 0.026 Uiso 1 1 calc R U .
H20C H 0.2337 0.2479 0.1720 0.026 Uiso 1 1 calc R U .
C21 C 0.3674(2) 0.5408(2) 0.1411(2) 0.0089(6) Uani 1 1 d . U .
C22 C 0.4932(3) 0.1782(2) 0.5950(3) 0.0190(10) Uani 1 1 d . . .
H22A H 0.5164 0.1267 0.5902 0.023 Uiso 1 1 calc R U .
H22B H 0.5078 0.1934 0.6495 0.023 Uiso 1 1 calc R U .
C23 C 0.5289(3) 0.2350(2) 0.5464(3) 0.0173(10) Uani 1 1 d . . .
H23A H 0.5469 0.2092 0.5036 0.021 Uiso 1 1 calc R U .
H23B H 0.5785 0.2626 0.5776 0.021 Uiso 1 1 calc R U .
C24 C 0.4544(3) 0.2894(2) 0.5166(3) 0.0184(10) Uani 1 1 d . . .
H24A H 0.4694 0.3422 0.5337 0.022 Uiso 1 1 calc R U .
H24B H 0.4373 0.2884 0.4600 0.022 Uiso 1 1 calc R U .
C25 C 0.3836(3) 0.2583(2) 0.5519(3) 0.0193(10) Uani 1 1 d . . .
H25A H 0.3828 0.2851 0.6003 0.023 Uiso 1 1 calc R U .
H25B H 0.3272 0.2646 0.5163 0.023 Uiso 1 1 calc R U .
B1 B 0.3979(3) 0.5306(2) 0.2307(3) 0.0087(6) Uani 1 1 d . U .

loop_
_atom_site_aniso_label
_atom_site_aniso_U_11
_atom_site_aniso_U_22
_atom_site_aniso_U_33
_atom_site_aniso_U_23
_atom_site_aniso_U_13
_atom_site_aniso_U_12
Se1 0.0112(2) 0.00697(19) 0.0120(2) -0.00199(18) 0.00138(17) -0.00007(18)
Se2 0.0091(3) 0.0076(3) 0.0087(3) 0.000 0.0008(2) 0.000
O1 0.0195(17) 0.0159(16) 0.0222(18) -0.0007(14) 0.0063(15) -0.0032(14)
N1 0.0102(17) 0.0056(16) 0.0046(17) 0.0011(14) 0.0009(14) 0.0014(14)
N2 0.0100(14) 0.0123(14) 0.0150(15) 0.0006(13) 0.0009(13) -0.0026(13)
C1 0.0068(13) 0.0056(13) 0.0109(14) -0.0024(12) 0.0001(12) 0.0037(11)
C2 0.012(2) 0.009(2) 0.008(2) 0.0044(16) 0.0024(18) -0.0021(17)
C3 0.019(2) 0.010(2) 0.016(2) 0.0018(18) 0.006(2) -0.0032(18)
C4 0.014(2) 0.016(2) 0.015(2) 0.0042(19) 0.0045(19) -0.0009(19)
C5 0.013(2) 0.014(2) 0.008(2) 0.0023(17) 0.0032(18) -0.0005(18)
C6 0.009(2) 0.011(2) 0.006(2) -0.0022(16) -0.0003(17) -0.0015(17)
C7 0.016(2) 0.014(2) 0.014(2) -0.0055(18) 0.003(2) -0.0009(18)
C8 0.012(2) 0.021(2) 0.007(2) 0.0007(18) -0.0005(18) -0.0018(19)
C9 0.008(2) 0.009(2) 0.007(2) 0.0010(16) 0.0022(17) -0.0067(17)
C10 0.010(2) 0.010(2) 0.010(2) 0.0037(17) 0.0025(18) -0.0065(17)
C11 0.014(2) 0.011(2) 0.009(2) 0.0018(17) 0.0009(19) 0.0008(18)
C12 0.014(2) 0.015(2) 0.020(3) -0.0004(19) -0.004(2) 0.0030(19)
C13 0.015(2) 0.018(2) 0.021(3) 0.001(2) 0.003(2) 0.0030(19)
C14 0.010(2) 0.018(2) 0.013(2) 0.0064(19) -0.0030(19) -0.0031(18)
C15 0.012(2) 0.025(2) 0.010(2) 0.0003(19) -0.0021(19) -0.009(2)
C16 0.010(2) 0.014(2) 0.008(2) 0.0008(17) 0.0008(18) -0.0091(18)
C17 0.017(2) 0.014(2) 0.012(2) -0.0045(18) 0.005(2) -0.0071(19)
C18 0.014(2) 0.0065(19) 0.011(2) -0.0042(17) 0.0033(18) -0.0005(17)
C19 0.014(2) 0.017(2) 0.018(2) -0.0104(19) 0.004(2) 0.0008(19)
C20 0.024(3) 0.011(2) 0.017(2) -0.0067(18) 0.002(2) -0.0012(19)
C21 0.0065(12) 0.0074(12) 0.0123(13) -0.0009(11) 0.0010(11) -0.0005(11)
C22 0.022(3) 0.015(2) 0.019(3) 0.0040(19) 0.003(2) 0.004(2)
C23 0.017(2) 0.015(2) 0.021(3) -0.0043(19) 0.006(2) -0.0030(19)
C24 0.021(3) 0.015(2) 0.020(3) -0.0008(19) 0.005(2) 0.003(2)
C25 0.018(2) 0.019(2) 0.020(3) -0.003(2) 0.001(2) 0.003(2)
B1 0.0068(12) 0.0067(12) 0.0115(13) -0.0017(11) 0.0001(11) 0.0014(10)

loop_
_atom_type_symbol
_atom_type_description
_atom_type_scat_dispersion_real
_atom_type_scat_dispersion_imag
_atom_type_scat_source
C C 0.0033 0.0016 'International Tables Vol C Tables 4.2.6.8 and 6.1.1.4'
H H 0.0000 0.0000 'International Tables Vol C Tables 4.2.6.8 and 6.1.1.4'
B B 0.0013 0.0007 'International Tables Vol C Tables 4.2.6.8 and 6.1.1.4'
N N 0.0061 0.0033 'International Tables Vol C Tables 4.2.6.8 and 6.1.1.4'
O O 0.0106 0.0060 'International Tables Vol C Tables 4.2.6.8 and 6.1.1.4'
Se Se -0.0929 2.2259 'International Tables Vol C Tables 4.2.6.8 and 6.1.1.4'

loop_
_geom_angle_atom_site_label_1
_geom_angle_atom_site_label_2
_geom_angle_atom_site_label_3
_geom_angle
_geom_angle_site_symmetry_1
_geom_angle_site_symmetry_3
B1 Se1 Se1 93.63(13) . 2_655
B1 Se2 B1 99.9(2) 2_655 .
C22 O1 C25 103.9(3) . .
C1 N1 C9 126.0(3) . .
C1 N1 C2 115.2(3) . .
C9 N1 C2 118.8(3) . .
N1 C1 C6 108.7(3) . .
N1 C1 B1 125.8(3) . .
C6 C1 B1 125.5(3) . .
C5 C2 C3 111.9(3) . .
C5 C2 C4 114.0(3) . .
C3 C2 C4 107.9(3) . .
C5 C2 N1 100.4(3) . .
C3 C2 N1 110.8(3) . .
C4 C2 N1 111.8(3) . .
C2 C3 H3A 109.5 . .
C2 C3 H3B 109.5 . .
H3A C3 H3B 109.5 . .
C2 C3 H3C 109.5 . .
H3A C3 H3C 109.5 . .
H3B C3 H3C 109.5 . .
C2 C4 H4A 109.5 . .
C2 C4 H4B 109.5 . .
H4A C4 H4B 109.5 . .
C2 C4 H4C 109.5 . .
H4A C4 H4C 109.5 . .
H4B C4 H4C 109.5 . .
C2 C5 C6 107.1(3) . .
C2 C5 H5A 110.3 . .
C6 C5 H5A 110.3 . .
C2 C5 H5B 110.3 . .
C6 C5 H5B 110.3 . .
H5A C5 H5B 108.6 . .
C8 C6 C5 110.9(3) . .
C8 C6 C1 117.2(3) . .
C5 C6 C1 102.5(3) . .
C8 C6 C7 107.6(3) . .
C5 C6 C7 110.9(3) . .
C1 C6 C7 107.6(3) . .
C6 C7 H7A 109.5 . .
C6 C7 H7B 109.5 . .
H7A C7 H7B 109.5 . .
C6 C7 H7C 109.5 . .
H7A C7 H7C 109.5 . .
H7B C7 H7C 109.5 . .
C6 C8 H8A 109.5 . .
C6 C8 H8B 109.5 . .
H8A C8 H8B 109.5 . .
C6 C8 H8C 109.5 . .
H8A C8 H8C 109.5 . .
H8B C8 H8C 109.5 . .
C10 C9 C16 122.4(4) . .
C10 C9 N1 118.4(3) . .
C16 C9 N1 119.2(3) . .
C14 C10 C9 117.3(4) . .
C14 C10 C11 117.9(4) . .
C9 C10 C11 124.6(4) . .
C10 C11 C12 111.4(3) . .
C10 C11 C13 112.0(3) . .
C12 C11 C13 108.9(3) . .
C10 C11 H11 108.1 . .
C12 C11 H11 108.1 . .
C13 C11 H11 108.1 . .
C11 C12 H12A 109.5 . .
C11 C12 H12B 109.5 . .
H12A C12 H12B 109.5 . .
C11 C12 H12C 109.5 . .
H12A C12 H12C 109.5 . .
H12B C12 H12C 109.5 . .
C11 C13 H13A 109.5 . .
C11 C13 H13B 109.5 . .
H13A C13 H13B 109.5 . .
C11 C13 H13C 109.5 . .
H13A C13 H13C 109.5 . .
H13B C13 H13C 109.5 . .
C15 C14 C10 121.4(4) . .
C15 C14 H14 119.3 . .
C10 C14 H14 119.3 . .
C14 C15 C17 120.3(4) . .
C14 C15 H15 119.8 . .
C17 C15 H15 119.8 . .
C17 C16 C9 116.8(4) . .
C17 C16 C18 117.6(4) . .
C9 C16 C18 125.3(4) . .
C15 C17 C16 121.7(4) . .
C15 C17 H17 119.2 . .
C16 C17 H17 119.2 . .
C16 C18 C19 109.9(3) . .
C16 C18 C20 113.1(3) . .
C19 C18 C20 109.0(3) . .
C16 C18 H18 108.3 . .
C19 C18 H18 108.3 . .
C20 C18 H18 108.3 . .
C18 C19 H19A 109.5 . .
C18 C19 H19B 109.5 . .
H19A C19 H19B 109.5 . .
C18 C19 H19C 109.5 . .
H19A C19 H19C 109.5 . .
H19B C19 H19C 109.5 . .
C18 C20 H20A 109.5 . .
C18 C20 H20B 109.5 . .
H20A C20 H20B 109.5 . .
C18 C20 H20C 109.5 . .
H20A C20 H20C 109.5 . .
H20B C20 H20C 109.5 . .
N2 C21 B1 174.8(4) . .
O1 C22 C23 105.4(3) . .
O1 C22 H22A 110.7 . .
C23 C22 H22A 110.7 . .
O1 C22 H22B 110.7 . .
C23 C22 H22B 110.7 . .
H22A C22 H22B 108.8 . .
C22 C23 C24 104.0(3) . .
C22 C23 H23A 110.9 . .
C24 C23 H23A 110.9 . .
C22 C23 H23B 110.9 . .
C24 C23 H23B 110.9 . .
H23A C23 H23B 109.0 . .
C25 C24 C23 103.3(3) . .
C25 C24 H24A 111.1 . .
C23 C24 H24A 111.1 . .
C25 C24 H24B 111.1 . .
C23 C24 H24B 111.1 . .
H24A C24 H24B 109.1 . .
O1 C25 C24 105.5(3) . .
O1 C25 H25A 110.6 . .
C24 C25 H25A 110.6 . .
O1 C25 H25B 110.6 . .
C24 C25 H25B 110.6 . .
H25A C25 H25B 108.8 . .
C21 B1 C1 117.3(3) . .
C21 B1 Se1 107.6(3) . .
C1 B1 Se1 110.8(3) . .
C21 B1 Se2 107.1(3) . .
C1 B1 Se2 104.4(3) . .
Se1 B1 Se2 109.4(2) . .

loop_
_geom_bond_atom_site_label_1
_geom_bond_atom_site_label_2
_geom_bond_distance
_geom_bond_site_symmetry_2
Se1 B1 2.068(4) .
Se1 Se1 2.3302(9) 2_655
Se2 B1 2.086(4) 2_655
Se2 B1 2.086(4) .
O1 C22 1.424(5) .
O1 C25 1.432(5) .
N1 C1 1.302(5) .
N1 C9 1.459(5) .
N1 C2 1.541(5) .
N2 C21 1.148(5) .
C1 C6 1.538(5) .
C1 B1 1.614(6) .
C2 C5 1.514(6) .
C2 C3 1.517(5) .
C2 C4 1.523(6) .
C3 H3A 0.9800 .
C3 H3B 0.9800 .
C3 H3C 0.9800 .
C4 H4A 0.9800 .
C4 H4B 0.9800 .
C4 H4C 0.9800 .
C5 C6 1.538(5) .
C5 H5A 0.9900 .
C5 H5B 0.9900 .
C6 C8 1.513(5) .
C6 C7 1.542(5) .
C7 H7A 0.9800 .
C7 H7B 0.9800 .
C7 H7C 0.9800 .
C8 H8A 0.9800 .
C8 H8B 0.9800 .
C8 H8C 0.9800 .
C9 C10 1.404(5) .
C9 C16 1.408(5) .
C10 C14 1.390(6) .
C10 C11 1.519(6) .
C11 C12 1.527(6) .
C11 C13 1.536(6) .
C11 H11 1.0000 .
C12 H12A 0.9800 .
C12 H12B 0.9800 .
C12 H12C 0.9800 .
C13 H13A 0.9800 .
C13 H13B 0.9800 .
C13 H13C 0.9800 .
C14 C15 1.371(6) .
C14 H14 0.9500 .
C15 C17 1.374(6) .
C15 H15 0.9500 .
C16 C17 1.391(6) .
C16 C18 1.524(6) .
C17 H17 0.9500 .
C18 C19 1.527(6) .
C18 C20 1.537(5) .
C18 H18 1.0000 .
C19 H19A 0.9800 .
C19 H19B 0.9800 .
C19 H19C 0.9800 .
C20 H20A 0.9800 .
C20 H20B 0.9800 .
C20 H20C 0.9800 .
C21 B1 1.579(6) .
C22 C23 1.520(6) .
C22 H22A 0.9900 .
C22 H22B 0.9900 .
C23 C24 1.531(6) .
C23 H23A 0.9900 .
C23 H23B 0.9900 .
C24 C25 1.521(6) .
C24 H24A 0.9900 .
C24 H24B 0.9900 .
C25 H25A 0.9900 .
C25 H25B 0.9900 .

loop_
_geom_torsion_atom_site_label_1
_geom_torsion_atom_site_label_2
_geom_torsion_atom_site_label_3
_geom_torsion_atom_site_label_4
_geom_torsion
C9 N1 C1 C6 171.3(3)
C2 N1 C1 C6 -5.8(4)
C9 N1 C1 B1 -9.8(6)
C2 N1 C1 B1 173.1(3)
C1 N1 C2 C5 -10.1(4)
C9 N1 C2 C5 172.6(3)
C1 N1 C2 C3 -128.5(4)
C9 N1 C2 C3 54.2(4)
C1 N1 C2 C4 111.2(4)
C9 N1 C2 C4 -66.2(4)
C3 C2 C5 C6 138.9(3)
C4 C2 C5 C6 -98.3(4)
N1 C2 C5 C6 21.4(4)
C2 C5 C6 C8 -150.9(3)
C2 C5 C6 C1 -25.1(4)
C2 C5 C6 C7 89.6(4)
N1 C1 C6 C8 140.6(4)
B1 C1 C6 C8 -38.3(5)
N1 C1 C6 C5 18.9(4)
B1 C1 C6 C5 -159.9(4)
N1 C1 C6 C7 -98.1(4)
B1 C1 C6 C7 83.1(4)
C1 N1 C9 C10 -86.8(5)
C2 N1 C9 C10 90.3(4)
C1 N1 C9 C16 93.5(5)
C2 N1 C9 C16 -89.4(4)
C16 C9 C10 C14 2.7(6)
N1 C9 C10 C14 -177.0(3)
C16 C9 C10 C11 -172.2(4)
N1 C9 C10 C11 8.2(6)
C14 C10 C11 C12 -67.4(5)
C9 C10 C11 C12 107.4(4)
C14 C10 C11 C13 54.8(5)
C9 C10 C11 C13 -130.4(4)
C9 C10 C14 C15 0.8(6)
C11 C10 C14 C15 176.0(4)
C10 C14 C15 C17 -2.6(6)
C10 C9 C16 C17 -4.3(6)
N1 C9 C16 C17 175.4(3)
C10 C9 C16 C18 169.6(4)
N1 C9 C16 C18 -10.7(6)
C14 C15 C17 C16 0.9(6)
C9 C16 C17 C15 2.5(6)
C18 C16 C17 C15 -171.9(4)
C17 C16 C18 C19 59.1(5)
C9 C16 C18 C19 -114.8(4)
C17 C16 C18 C20 -62.9(5)
C9 C16 C18 C20 123.2(4)
C25 O1 C22 C23 -41.1(4)
O1 C22 C23 C24 24.4(4)
C22 C23 C24 C25 0.5(4)
C22 O1 C25 C24 41.5(4)
C23 C24 C25 O1 -25.1(4)
N1 C1 B1 C21 13.8(6)
C6 C1 B1 C21 -167.6(3)
N1 C1 B1 Se1 137.8(3)
C6 C1 B1 Se1 -43.6(5)
N1 C1 B1 Se2 -104.6(4)
C6 C1 B1 Se2 74.1(4)
